data_4342425
loop_
_publ_author_name
'Fogler, Eran'
'Efremenko, Irena'
'Gargir, Moti'
'Leitus, Gregory'
'Diskin-Posner, Yael'
'Ben-David, Yehoshoa'
'Martin, Jan M. L.'
'Milstein, David'

_publ_section_title
;
 New Ruthenium Nitrosyl Pincer Complexes Bearing an O2 Ligand. Mono-Oxygen
 Transfer.
;
_journal_issue 5
_journal_name_full 'Inorganic chemistry'
_journal_page_first 2253
_journal_paper_doi 10.1021/ic502832j
_journal_volume 54
_journal_year 2015
_chemical_formula_moiety 'C32 H12 B F24, C23 H43 N2 O3 P2 Ru, C4 H10 O'
_chemical_formula_sum 'C59 H65 B F24 N2 O4 P2 Ru'
_chemical_formula_weight 1495.95
_space_group_crystal_system monoclinic
_space_group_IT_number 14
_space_group_name_Hall '-P 2ybc'
_space_group_name_H-M_alt 'P 1 21/c 1'
_symmetry_space_group_name_Hall '-P 2ybc'
_symmetry_space_group_name_H-M 'P 1 21/c 1'
_atom_sites_solution_hydrogens geom
_audit_creation_method SHELXL-2014/7
_cell_angle_alpha 90
_cell_angle_beta 97.69(3)
_cell_angle_gamma 90
_cell_formula_units_Z 4
_cell_length_a 13.349(3)
_cell_length_b 24.040(5)
_cell_length_c 20.339(4)
_cell_measurement_reflns_used 46281
_cell_measurement_temperature 100(2)
_cell_measurement_theta_max 27.1
_cell_measurement_theta_min 2.2
_cell_volume 6468(2)
_computing_cell_refinement 'Collect package Bruker Apex 2'
_computing_data_collection 'Collect package Bruker Apex 2'
_computing_data_reduction 'Collect package Bruker Apex 2'
_computing_structure_refinement 'SHELXL-2014/7 (Sheldrick, 2014)'
_computing_structure_solution 'SHELXS-2008 (Sheldrick, 2008)'
_diffrn_ambient_temperature 100(2)
_diffrn_measured_fraction_theta_full 0.991
_diffrn_measured_fraction_theta_max 0.991
_diffrn_measurement_device_type 'Bruker KappaApexII CCD'
_diffrn_measurement_method 'phi and omega scans'
_diffrn_radiation_type MoK\a
_diffrn_radiation_wavelength 0.71073
_diffrn_reflns_av_R_equivalents 0.0505
_diffrn_reflns_av_unetI/netI 0.0691
_diffrn_reflns_Laue_measured_fraction_full 0.991
_diffrn_reflns_Laue_measured_fraction_max 0.991
_diffrn_reflns_limit_h_max 17
_diffrn_reflns_limit_h_min -16
_diffrn_reflns_limit_k_max 30
_diffrn_reflns_limit_k_min -27
_diffrn_reflns_limit_l_max 26
_diffrn_reflns_limit_l_min -24
_diffrn_reflns_number 40174
_diffrn_reflns_point_group_measured_fraction_full 0.991
_diffrn_reflns_point_group_measured_fraction_max 0.991
_diffrn_reflns_theta_full 25.242
_diffrn_reflns_theta_max 27.103
_diffrn_reflns_theta_min 2.700
_exptl_absorpt_coefficient_mu 0.408
_exptl_absorpt_correction_T_max 0.979
_exptl_absorpt_correction_T_min 0.960
_exptl_absorpt_correction_type multi-scan
_exptl_absorpt_process_details 'Bruker Apex2'
_exptl_crystal_colour orange
_exptl_crystal_density_diffrn 1.536
_exptl_crystal_description plate
_exptl_crystal_F_000 3040
_exptl_crystal_size_max 0.080
_exptl_crystal_size_mid 0.080
_exptl_crystal_size_min 0.030
_refine_diff_density_max 1.790
_refine_diff_density_min -1.093
_refine_diff_density_rms 0.111
_refine_ls_extinction_method none
_refine_ls_goodness_of_fit_ref 1.058
_refine_ls_hydrogen_treatment constr
_refine_ls_matrix_type full
_refine_ls_number_parameters 1137
_refine_ls_number_reflns 14126
_refine_ls_number_restraints 188
_refine_ls_restrained_S_all 1.059
_refine_ls_R_factor_all 0.0936
_refine_ls_R_factor_gt 0.0646
_refine_ls_shift/su_max 0.009
_refine_ls_shift/su_mean 0.000
_refine_ls_structure_factor_coef Fsqd
_refine_ls_weighting_details 'w=1/[\s^2^(Fo^2^)+(0.1066P)^2^+7.0065P] where P=(Fo^2^+2Fc^2^)/3'
_refine_ls_weighting_scheme calc
_refine_ls_wR_factor_gt 0.1714
_refine_ls_wR_factor_ref 0.1921
_reflns_Friedel_coverage 0.000
_reflns_number_gt 10122
_reflns_number_total 14126
_reflns_threshold_expression 'I > 2\s(I)'
_cod_data_source_file ic502832j_si_002.cif
_cod_data_source_block complex2
_cod_depositor_comments 'Adding full bibliography for 4342425--4342427.cif.'
_cod_database_code 4342425
_shelx_shelxl_version_number 2014/7
_shelx_space_group_comment
;
The symmetry employed for this shelxl refinement is uniquely defined
by the following loop, which should always be used as a source of
symmetry information in preference to the above space-group names.
They are only intended as comments.
;
_shelx_estimated_absorpt_t_min 0.968
_shelx_estimated_absorpt_t_max 0.988

loop_
_space_group_symop_operation_xyz
'x, y, z'
'-x, y+1/2, -z+1/2'
'-x, -y, -z'
'x, -y-1/2, z-1/2'

loop_
_atom_site_label
_atom_site_type_symbol
_atom_site_fract_x
_atom_site_fract_y
_atom_site_fract_z
_atom_site_U_iso_or_equiv
_atom_site_adp_type
_atom_site_occupancy
_atom_site_site_symmetry_order
_atom_site_calc_flag
_atom_site_refinement_flags_posn
_atom_site_refinement_flags_adp
_atom_site_refinement_flags_occupancy
_atom_site_disorder_assembly
_atom_site_disorder_group
Ru1 Ru 0.06620(2) 0.45919(2) 0.34243(2) 0.02551(11) Uani 1 1 d . U . . .
P1 P 0.00041(7) 0.51464(5) 0.24809(5) 0.0257(2) Uani 1 1 d . . . . .
P2 P 0.18113(9) 0.40147(5) 0.41627(5) 0.0317(3) Uani 1 1 d . . . . .
O1 O -0.1108(4) 0.3869(2) 0.3067(3) 0.0914(17) Uani 1 1 d . . . . .
O2 O 0.1161(3) 0.52641(16) 0.38785(19) 0.0537(9) Uani 1 1 d . U . . .
O3 O 0.0252(4) 0.5124(2) 0.4104(2) 0.0721(12) Uani 1 1 d . U . . .
N1 N -0.0300(4) 0.4090(3) 0.3201(3) 0.079(2) Uani 1 1 d . . . . .
N2 N 0.1863(2) 0.45103(13) 0.28431(15) 0.0198(6) Uani 1 1 d . . . . .
C1 C 0.1267(3) 0.53773(19) 0.2330(2) 0.0326(10) Uani 1 1 d . . . . .
H1A H 0.1225 0.5551 0.1886 0.039 Uiso 1 1 calc R U . . .
H1B H 0.1529 0.5658 0.2666 0.039 Uiso 1 1 calc R U . . .
C2 C 0.1969(3) 0.48908(16) 0.23685(19) 0.0224(8) Uani 1 1 d . . . . .
C3 C 0.2710(3) 0.48291(18) 0.1960(2) 0.0261(8) Uani 1 1 d . . . . .
H3 H 0.2768 0.5095 0.1621 0.031 Uiso 1 1 calc R U . . .
C4 C 0.3362(3) 0.43858(18) 0.2042(2) 0.0265(8) Uani 1 1 d . . . . .
H4 H 0.3860 0.4336 0.1754 0.032 Uiso 1 1 calc R U . . .
C5 C 0.3284(3) 0.40112(18) 0.25507(19) 0.0272(9) Uani 1 1 d . . . . .
H5 H 0.3748 0.3711 0.2628 0.033 Uiso 1 1 calc R U . . .
C6 C 0.2523(3) 0.40779(16) 0.29452(18) 0.0224(8) Uani 1 1 d . . . . .
C7 C 0.2374(4) 0.36805(19) 0.3490(2) 0.0333(10) Uani 1 1 d . . . . .
H7A H 0.3035 0.3518 0.3672 0.040 Uiso 1 1 calc R U . . .
H7B H 0.1930 0.3373 0.3305 0.040 Uiso 1 1 calc DR U . . .
C8 C -0.0738(3) 0.5793(2) 0.2614(2) 0.0349(10) Uani 1 1 d . . . . .
C9 C -0.0073(4) 0.6185(2) 0.3088(3) 0.0511(14) Uani 1 1 d . . . . .
H9A H -0.0464 0.6516 0.3174 0.077 Uiso 1 1 calc R U . . .
H9B H 0.0520 0.6296 0.2884 0.077 Uiso 1 1 calc R U . . .
H9C H 0.0146 0.5991 0.3507 0.077 Uiso 1 1 calc R U . . .
C10 C -0.1646(4) 0.5621(2) 0.2929(3) 0.0508(14) Uani 1 1 d . . . . .
H10A H -0.1431 0.5385 0.3315 0.076 Uiso 1 1 calc R U . . .
H10B H -0.2115 0.5414 0.2606 0.076 Uiso 1 1 calc R U . . .
H10C H -0.1986 0.5953 0.3071 0.076 Uiso 1 1 calc R U . . .
C11 C -0.1045(5) 0.6142(2) 0.1977(3) 0.0559(15) Uani 1 1 d . . . . .
H11A H -0.1494 0.5922 0.1656 0.084 Uiso 1 1 calc R U . . .
H11B H -0.0438 0.6245 0.1783 0.084 Uiso 1 1 calc R U . . .
H11C H -0.1397 0.6479 0.2090 0.084 Uiso 1 1 calc R U . . .
C12 C -0.0517(4) 0.4759(2) 0.1711(2) 0.0443(13) Uani 1 1 d D . . . .
C13 C 0.0029(4) 0.42112(19) 0.1651(2) 0.0340(10) Uani 1 1 d . . . . .
H13A H -0.0027 0.3982 0.2043 0.051 Uiso 1 1 calc DR U . . .
H13B H 0.0744 0.4283 0.1620 0.051 Uiso 1 1 calc R U . . .
H13C H -0.0277 0.4014 0.1252 0.051 Uiso 1 1 calc R U . . .
C14 C -0.0267(5) 0.5111(3) 0.1074(3) 0.0575(16) Uani 1 1 d . . . . .
H14A H -0.0699 0.4981 0.0676 0.086 Uiso 1 1 calc R U . . .
H14B H 0.0444 0.5059 0.1017 0.086 Uiso 1 1 calc R U . . .
H14C H -0.0395 0.5507 0.1144 0.086 Uiso 1 1 calc R U . . .
C15 C -0.1630(5) 0.4720(3) 0.1636(4) 0.031(2) Uani 0.653(19) 1 d . . P A 1
H15A H -0.1882 0.4582 0.1192 0.047 Uiso 0.653(19) 1 calc R U P A 1
H15B H -0.1915 0.5089 0.1697 0.047 Uiso 0.653(19) 1 calc R U P A 1
H15C H -0.1831 0.4465 0.1970 0.047 Uiso 0.653(19) 1 calc R U P A 1
C15A C -0.1454(15) 0.4421(10) 0.1928(13) 0.084(8) Uani 0.347(19) 1 d D U P A 2
H15D H -0.1975 0.4683 0.2028 0.126 Uiso 0.347(19) 1 calc R U P A 2
H15E H -0.1225 0.4198 0.2323 0.126 Uiso 0.347(19) 1 calc DR U P A 2
H15F H -0.1735 0.4175 0.1565 0.126 Uiso 0.347(19) 1 calc R U P A 2
C16 C 0.1324(4) 0.3417(2) 0.4624(2) 0.0466(13) Uani 1 1 d . . . . .
C17 C 0.0992(6) 0.3633(3) 0.5264(3) 0.073(2) Uani 1 1 d . . . . .
H17A H 0.0660 0.3334 0.5480 0.110 Uiso 1 1 calc R U . . .
H17B H 0.0518 0.3942 0.5162 0.110 Uiso 1 1 calc R U . . .
H17C H 0.1584 0.3764 0.5561 0.110 Uiso 1 1 calc R U . . .
C18 C 0.0703(15) 0.3037(11) 0.4101(11) 0.049(2) Uani 0.269(17) 1 d D . P B 1
H18A H 0.1121 0.2934 0.3759 0.073 Uiso 0.269(17) 1 calc DR U P B 1
H18B H 0.0103 0.3238 0.3896 0.073 Uiso 0.269(17) 1 calc R U P B 1
H18C H 0.0495 0.2701 0.4319 0.073 Uiso 0.269(17) 1 calc R U P B 1
C18A C 0.0305(8) 0.3223(4) 0.4230(4) 0.049(2) Uani 0.731(17) 1 d . . P B 2
H18D H 0.0402 0.3140 0.3771 0.073 Uiso 0.731(17) 1 calc R U P B 2
H18E H -0.0200 0.3518 0.4234 0.073 Uiso 0.731(17) 1 calc R U P B 2
H18F H 0.0070 0.2887 0.4437 0.073 Uiso 0.731(17) 1 calc R U P B 2
C19 C 0.2065(6) 0.2940(3) 0.4734(4) 0.086(2) Uani 1 1 d D . . . .
H19A H 0.1729 0.2616 0.4896 0.129 Uiso 1 1 calc R U . . .
H19B H 0.2637 0.3049 0.5062 0.129 Uiso 1 1 calc R U . . .
H19C H 0.2311 0.2847 0.4314 0.129 Uiso 1 1 calc DR U . . .
C20 C 0.2845(4) 0.4397(2) 0.4683(2) 0.0491(14) Uani 1 1 d . . . . .
C21 C 0.3372(4) 0.4786(2) 0.4229(2) 0.0406(11) Uani 1 1 d . . . . .
H21A H 0.3926 0.4984 0.4496 0.061 Uiso 1 1 calc R U . . .
H21B H 0.2882 0.5056 0.4016 0.061 Uiso 1 1 calc R U . . .
H21C H 0.3641 0.4565 0.3888 0.061 Uiso 1 1 calc R U . . .
C22 C 0.2340(6) 0.4781(3) 0.5179(3) 0.072(2) Uani 1 1 d . . . . .
H22A H 0.2140 0.4554 0.5540 0.108 Uiso 1 1 calc R U . . .
H22B H 0.1742 0.4963 0.4940 0.108 Uiso 1 1 calc R U . . .
H22C H 0.2826 0.5064 0.5364 0.108 Uiso 1 1 calc R U . . .
C23 C 0.3638(6) 0.4013(3) 0.5039(4) 0.091(3) Uani 1 1 d . . . . .
H23A H 0.3929 0.3785 0.4713 0.136 Uiso 1 1 calc R U . . .
H23B H 0.3326 0.3771 0.5342 0.136 Uiso 1 1 calc R U . . .
H23C H 0.4173 0.4235 0.5292 0.136 Uiso 1 1 calc R U . . .
B1 B 0.4511(3) 0.82470(17) 0.38467(19) 0.0155(8) Uani 1 1 d . . . . .
F1 F 0.720(3) 0.748(3) 0.236(3) 0.035(10) Uani 0.24(4) 1 d . . P C 1
F2 F 0.812(2) 0.7125(11) 0.3190(11) 0.040(5) Uani 0.24(4) 1 d . U P C 1
F3 F 0.8720(16) 0.7498(14) 0.3068(18) 0.051(6) Uani 0.24(4) 1 d . U P C 1
F1A F 0.7283(13) 0.7610(9) 0.2361(8) 0.038(3) Uani 0.76(4) 1 d . . P C 2
F2A F 0.7685(15) 0.6996(4) 0.3103(5) 0.065(4) Uani 0.76(4) 1 d . . P C 2
F3A F 0.8677(5) 0.7750(8) 0.2868(5) 0.060(4) Uani 0.76(4) 1 d . . P C 2
F4 F 0.7724(10) 0.8901(11) 0.5454(11) 0.035(3) Uani 0.44 1 d . U P D 1
F5 F 0.8979(14) 0.8625(8) 0.5064(9) 0.042(4) Uani 0.44 1 d . U P D 1
F6 F 0.8223(15) 0.9366(10) 0.4675(12) 0.060(6) Uani 0.44 1 d . . P D 1
F4A F 0.7775(18) 0.8747(11) 0.5480(14) 0.081(10) Uani 0.44 1 d . . P D 2
F5A F 0.9044(14) 0.8792(7) 0.4894(8) 0.037(4) Uani 0.44 1 d . U P D 2
F6A F 0.7889(13) 0.9392(10) 0.4743(15) 0.058(6) Uani 0.44 1 d . . P D 2
F4B F 0.876(3) 0.8467(15) 0.5316(13) 0.041(8) Uani 0.12 1 d . U P D 3
F5B F 0.878(3) 0.916(2) 0.4687(18) 0.053(9) Uani 0.12 1 d . U P D 3
F6B F 0.761(3) 0.9162(16) 0.5295(19) 0.039(9) Uani 0.12 1 d . U P D 3
F7 F 0.4514(2) 0.91094(14) 0.14801(12) 0.0520(8) Uani 1 1 d . . . . .
F8 F 0.3001(2) 0.93776(15) 0.15082(13) 0.0527(8) Uani 1 1 d . . . . .
F9 F 0.4201(3) 0.99724(13) 0.15355(13) 0.0656(11) Uani 1 1 d . . . . .
F10 F 0.4122(3) 1.03379(11) 0.45605(14) 0.0458(7) Uani 1 1 d . . . . .
F11 F 0.4034(3) 1.08341(11) 0.36869(15) 0.0547(9) Uani 1 1 d . . . . .
F12 F 0.5459(2) 1.05120(13) 0.41355(19) 0.0613(10) Uani 1 1 d . . . . .
F13 F 0.1725(2) 0.77783(16) 0.16576(15) 0.0617(9) Uani 1 1 d . . . . .
F14 F 0.0872(2) 0.77962(18) 0.24771(16) 0.0651(10) Uani 1 1 d . . . . .
F15 F 0.1064(3) 0.70469(18) 0.1955(2) 0.0923(15) Uani 1 1 d . . . . .
F16 F 0.366(3) 0.5815(14) 0.3311(15) 0.062(9) Uani 0.25 1 d . U P E 1
F17 F 0.4231(19) 0.6018(10) 0.2449(11) 0.047(5) Uani 0.25 1 d . . P E 1
F18 F 0.510(2) 0.6156(9) 0.3383(14) 0.047(6) Uani 0.25 1 d . U P E 1
F16A F 0.344(2) 0.5821(11) 0.3103(15) 0.050(6) Uani 0.32 1 d . . P E 2
F17A F 0.466(2) 0.6115(7) 0.2595(11) 0.060(5) Uani 0.32 1 d . U P E 2
F18A F 0.4808(13) 0.6100(6) 0.3657(10) 0.039(4) Uani 0.32 1 d . U P E 2
F16B F 0.3778(14) 0.5803(6) 0.2831(9) 0.072(6) Uani 0.43 1 d . U P E 3
F17B F 0.5241(11) 0.6200(5) 0.3040(12) 0.070(5) Uani 0.43 1 d . . P E 3
F18B F 0.4371(14) 0.5988(6) 0.3803(7) 0.070(4) Uani 0.43 1 d . . P E 3
F19 F 0.5993(18) 0.7562(18) 0.6210(13) 0.052(6) Uani 0.19 1 d . U P F 1
F20 F 0.490(2) 0.7696(13) 0.6808(11) 0.032(5) Uani 0.19 1 d . U P F 1
F21 F 0.471(3) 0.7066(11) 0.6298(15) 0.075(7) Uani 0.19 1 d . U P F 1
F19A F 0.522(2) 0.7032(11) 0.6018(17) 0.049(6) Uani 0.24 1 d . U P F 2
F20A F 0.579(3) 0.7798(11) 0.6466(17) 0.088(7) Uani 0.24 1 d . U P F 2
F21A F 0.457(2) 0.7449(14) 0.6739(11) 0.054(6) Uani 0.24 1 d . U P F 2
F19B F 0.5248(12) 0.7873(5) 0.6803(6) 0.071(3) Uani 0.57 1 d . U P F 3
F20B F 0.4218(8) 0.7198(6) 0.6557(8) 0.080(4) Uani 0.57 1 d . . P F 3
F21B F 0.5582(11) 0.7233(7) 0.6102(5) 0.064(4) Uani 0.57 1 d . . P F 3
F22 F 0.1914(14) 0.9258(8) 0.5157(9) 0.042(4) Uani 0.22 1 d . U P G 1
F23 F 0.1226(17) 0.8533(12) 0.5253(15) 0.065(7) Uani 0.22 1 d . U P G 1
F24 F 0.209(3) 0.8895(12) 0.6113(15) 0.034(6) Uani 0.22 1 d . U P G 1
F22A F 0.1260(6) 0.8746(4) 0.5008(5) 0.0411(19) Uani 0.51 1 d . U P G 2
F23A F 0.1715(9) 0.8706(6) 0.6046(6) 0.069(4) Uani 0.51 1 d . U P G 2
F24A F 0.2245(4) 0.9381(2) 0.5448(5) 0.0425(15) Uani 0.51 1 d . U P G 2
F22B F 0.1485(11) 0.8987(7) 0.4961(6) 0.035(3) Uani 0.27 1 d . U P G 3
F23B F 0.1250(11) 0.8354(7) 0.5577(11) 0.061(4) Uani 0.27 1 d . U P G 3
F24B F 0.215(2) 0.9070(12) 0.5983(13) 0.074(8) Uani 0.27 1 d . U P G 3
C31 C 0.5750(3) 0.81907(15) 0.38926(17) 0.0170(7) Uani 1 1 d . . . . .
C32 C 0.6237(3) 0.78962(15) 0.34338(18) 0.0190(7) Uani 1 1 d . . . . .
H32 H 0.5840 0.7688 0.3098 0.023 Uiso 1 1 calc R U . . .
C33 C 0.7288(3) 0.78986(16) 0.34535(18) 0.0214(8) Uani 1 1 d . . . . .
C34 C 0.7895(3) 0.81997(16) 0.39255(19) 0.0231(8) Uani 1 1 d . . . . .
H34 H 0.8609 0.8203 0.3938 0.028 Uiso 1 1 calc R U . . .
C35 C 0.7427(3) 0.84983(16) 0.43824(19) 0.0228(8) Uani 1 1 d . . . . .
C36 C 0.6391(3) 0.84930(16) 0.43718(18) 0.0207(7) Uani 1 1 d . . . . .
H36 H 0.6101 0.8699 0.4697 0.025 Uiso 1 1 calc R U . . .
C37 C 0.7747(3) 0.7555(2) 0.2964(2) 0.0327(10) Uani 1 1 d . . . . .
C38 C 0.8064(3) 0.8852(2) 0.4888(2) 0.0354(10) Uani 1 1 d . . . . .
C39 C 0.4297(2) 0.88595(15) 0.34943(17) 0.0151(7) Uani 1 1 d . . . . .
C40 C 0.4370(3) 0.93559(15) 0.38618(17) 0.0171(7) Uani 1 1 d . . . . .
H40 H 0.4451 0.9335 0.4332 0.020 Uiso 1 1 calc R U . . .
C41 C 0.4327(3) 0.98778(15) 0.35610(19) 0.0200(7) Uani 1 1 d . . . . .
C42 C 0.4194(3) 0.99284(16) 0.28761(19) 0.0218(8) Uani 1 1 d . . . . .
H42 H 0.4163 1.0283 0.2669 0.026 Uiso 1 1 calc R U . . .
C43 C 0.4108(3) 0.94440(16) 0.25039(18) 0.0211(8) Uani 1 1 d . . . . .
C44 C 0.4161(3) 0.89227(15) 0.28007(17) 0.0183(7) Uani 1 1 d . . . . .
H44 H 0.4104 0.8600 0.2528 0.022 Uiso 1 1 calc R U . . .
C45 C 0.3946(3) 0.94801(18) 0.1760(2) 0.0298(9) Uani 1 1 d . . . . .
C46 C 0.4480(3) 1.03869(17) 0.3977(2) 0.0301(9) Uani 1 1 d . . . . .
C47 C 0.3914(3) 0.77445(15) 0.34191(17) 0.0163(7) Uani 1 1 d . . . . .
C48 C 0.4268(3) 0.71978(16) 0.34637(18) 0.0201(7) Uani 1 1 d . . . . .
H48 H 0.4871 0.7119 0.3753 0.024 Uiso 1 1 calc R U . . .
C49 C 0.3774(3) 0.67620(16) 0.31022(19) 0.0250(8) Uani 1 1 d . . . . .
C50 C 0.2879(3) 0.68541(17) 0.26902(19) 0.0269(9) Uani 1 1 d . . . . .
H50 H 0.2544 0.6559 0.2439 0.032 Uiso 1 1 calc R U . . .
C51 C 0.2483(3) 0.73872(18) 0.26529(19) 0.0258(8) Uani 1 1 d . . . . .
C52 C 0.2992(3) 0.78220(16) 0.30134(18) 0.0202(7) Uani 1 1 d . . . . .
H52 H 0.2701 0.8183 0.2981 0.024 Uiso 1 1 calc R U . . .
C53 C 0.4231(4) 0.61970(19) 0.3138(3) 0.0407(11) Uani 1 1 d . . . . .
C54 C 0.1537(3) 0.7510(2) 0.2191(2) 0.0374(11) Uani 1 1 d . . . . .
C55 C 0.4152(3) 0.82287(14) 0.45832(17) 0.0160(7) Uani 1 1 d . . . . .
C56 C 0.3282(3) 0.85016(16) 0.47269(17) 0.0194(7) Uani 1 1 d . . . . .
H56 H 0.2899 0.8715 0.4389 0.023 Uiso 1 1 calc R U . . .
C57 C 0.2957(3) 0.84713(17) 0.53471(19) 0.0242(8) Uani 1 1 d . . . . .
C58 C 0.3465(3) 0.81590(17) 0.58496(18) 0.0259(8) Uani 1 1 d . . . . .
H58 H 0.3237 0.8137 0.6272 0.031 Uiso 1 1 calc R U . . .
C59 C 0.4329(3) 0.78742(17) 0.57202(19) 0.0280(9) Uani 1 1 d . . . . .
C60 C 0.4661(3) 0.79120(16) 0.50995(18) 0.0223(8) Uani 1 1 d . . . . .
H60 H 0.5254 0.7716 0.5025 0.027 Uiso 1 1 calc R U . . .
C61 C 0.4902(5) 0.7542(3) 0.6262(2) 0.0493(14) Uani 1 1 d . . . . .
C62 C 0.2041(4) 0.8794(2) 0.5470(2) 0.0382(11) Uani 1 1 d . . . . .
O4 O 0.1416(4) 0.6786(2) 0.4657(3) 0.0833(15) Uani 1 1 d . . . . .
C71 C 0.3164(11) 0.6321(7) 0.4850(8) 0.078(3) Uiso 0.59(2) 1 d . . P H 1
H71A H 0.2967 0.6216 0.4385 0.116 Uiso 0.59(2) 1 calc R U P H 1
H71B H 0.3487 0.6004 0.5095 0.116 Uiso 0.59(2) 1 calc R U P H 1
H71C H 0.3641 0.6633 0.4874 0.116 Uiso 0.59(2) 1 calc R U P H 1
C72 C 0.2228(11) 0.6494(7) 0.5155(9) 0.083(5) Uiso 0.59(2) 1 d . . P H 1
H72A H 0.2435 0.6749 0.5531 0.100 Uiso 0.59(2) 1 calc R U P H 1
H72B H 0.1926 0.6160 0.5334 0.100 Uiso 0.59(2) 1 calc R U P H 1
C73 C 0.1632(16) 0.7226(9) 0.4281(11) 0.085(7) Uiso 0.59(2) 1 d . . P H 1
H73A H 0.1866 0.7091 0.3867 0.102 Uiso 0.59(2) 1 calc R U P H 1
H73B H 0.2180 0.7451 0.4527 0.102 Uiso 0.59(2) 1 calc R U P H 1
C74 C 0.072(2) 0.7570(13) 0.4119(14) 0.090(9) Uani 0.59(2) 1 d . . P H 1
H74A H 0.0363 0.7595 0.4507 0.135 Uiso 0.59(2) 1 calc R U P H 1
H74B H 0.0282 0.7401 0.3749 0.135 Uiso 0.59(2) 1 calc R U P H 1
H74C H 0.0921 0.7943 0.3992 0.135 Uiso 0.59(2) 1 calc R U P H 1
C71A C 0.3125(16) 0.6504(10) 0.5082(12) 0.078(3) Uiso 0.41(2) 1 d . . P H 2
H71D H 0.3543 0.6169 0.5094 0.116 Uiso 0.41(2) 1 calc R U P H 2
H71E H 0.3124 0.6645 0.5533 0.116 Uiso 0.41(2) 1 calc R U P H 2
H71F H 0.3401 0.6789 0.4811 0.116 Uiso 0.41(2) 1 calc R U P H 2
C72A C 0.2074(15) 0.6369(8) 0.4788(13) 0.075(6) Uiso 0.41(2) 1 d . . P H 2
H72C H 0.2109 0.6165 0.4368 0.090 Uiso 0.41(2) 1 calc R U P H 2
H72D H 0.1793 0.6108 0.5093 0.090 Uiso 0.41(2) 1 calc R U P H 2
C73A C 0.1713(11) 0.7273(6) 0.4561(13) 0.049(5) Uani 0.41(2) 1 d . . P H 2
H73C H 0.2322 0.7254 0.4332 0.058 Uiso 0.41(2) 1 calc R U P H 2
H73D H 0.1908 0.7457 0.4995 0.058 Uiso 0.41(2) 1 calc R U P H 2
C74A C 0.0870(15) 0.7643(13) 0.4126(17) 0.039(6) Uani 0.41(2) 1 d . . P H 2
H74D H 0.0417 0.7805 0.4416 0.059 Uiso 0.41(2) 1 calc R U P H 2
H74E H 0.0479 0.7408 0.3791 0.059 Uiso 0.41(2) 1 calc R U P H 2
H74F H 0.1199 0.7941 0.3906 0.059 Uiso 0.41(2) 1 calc R U P H 2

loop_
_atom_site_aniso_label
_atom_site_aniso_U_11
_atom_site_aniso_U_22
_atom_site_aniso_U_33
_atom_site_aniso_U_23
_atom_site_aniso_U_13
_atom_site_aniso_U_12
Ru1 0.02839(18) 0.0276(2) 0.02256(17) -0.00312(13) 0.01074(12) -0.00514(13)
P1 0.0182(5) 0.0343(6) 0.0248(5) -0.0056(4) 0.0034(4) 0.0042(4)
P2 0.0443(7) 0.0331(6) 0.0174(5) 0.0021(4) 0.0026(4) -0.0072(5)
O1 0.065(3) 0.076(4) 0.129(5) 0.020(3) -0.003(3) -0.015(3)
O2 0.056(2) 0.0473(19) 0.054(2) -0.0268(17) -0.0065(16) 0.0054(15)
O3 0.088(3) 0.076(3) 0.058(3) -0.028(2) 0.031(2) 0.010(2)
N1 0.067(3) 0.083(4) 0.077(4) 0.029(3) -0.025(3) -0.058(3)
N2 0.0215(15) 0.0201(17) 0.0179(14) -0.0030(12) 0.0028(12) -0.0012(12)
C1 0.024(2) 0.034(3) 0.040(2) 0.0122(19) 0.0070(18) 0.0071(17)
C2 0.0188(18) 0.023(2) 0.0246(19) 0.0045(15) 0.0009(15) -0.0014(15)
C3 0.0246(19) 0.029(2) 0.0250(19) 0.0067(16) 0.0055(16) -0.0024(16)
C4 0.0203(18) 0.033(2) 0.027(2) -0.0080(17) 0.0064(15) -0.0025(16)
C5 0.027(2) 0.029(2) 0.0248(19) -0.0068(16) 0.0006(16) 0.0074(17)
C6 0.028(2) 0.019(2) 0.0192(17) -0.0028(14) 0.0010(15) 0.0005(15)
C7 0.049(3) 0.027(2) 0.023(2) 0.0057(16) 0.0024(19) 0.0106(19)
C8 0.028(2) 0.038(3) 0.038(2) -0.0099(19) 0.0025(18) 0.0117(19)
C9 0.049(3) 0.054(3) 0.049(3) -0.022(3) -0.001(2) 0.014(3)
C10 0.040(3) 0.047(3) 0.070(4) -0.010(3) 0.025(3) 0.008(2)
C11 0.077(4) 0.039(3) 0.051(3) -0.004(2) 0.006(3) 0.020(3)
C12 0.035(3) 0.054(3) 0.039(3) -0.024(2) -0.009(2) 0.017(2)
C13 0.041(2) 0.028(2) 0.034(2) -0.0071(18) 0.0041(19) -0.0047(19)
C14 0.075(4) 0.057(4) 0.038(3) -0.002(2) -0.003(3) 0.021(3)
C15 0.024(3) 0.035(5) 0.033(4) -0.009(3) -0.004(3) 0.002(3)
C15A 0.084(8) 0.084(8) 0.084(8) -0.002(2) 0.010(2) 0.002(2)
C16 0.059(3) 0.048(3) 0.032(2) 0.018(2) 0.005(2) -0.009(3)
C17 0.088(5) 0.086(5) 0.053(4) 0.003(3) 0.037(4) -0.024(4)
C18 0.066(6) 0.042(5) 0.040(4) -0.001(3) 0.012(4) -0.017(4)
C18A 0.066(6) 0.042(5) 0.040(4) -0.001(3) 0.012(4) -0.017(4)
C19 0.096(6) 0.063(5) 0.103(6) 0.045(4) 0.027(5) 0.004(4)
C20 0.058(3) 0.057(3) 0.028(2) 0.006(2) -0.010(2) -0.021(3)
C21 0.039(3) 0.047(3) 0.034(2) -0.002(2) -0.003(2) -0.010(2)
C22 0.104(6) 0.083(5) 0.031(3) -0.019(3) 0.016(3) -0.044(4)
C23 0.080(5) 0.086(5) 0.091(5) 0.038(4) -0.045(4) -0.021(4)
B1 0.0160(18) 0.014(2) 0.0169(18) -0.0014(14) 0.0036(15) 0.0014(14)
F1 0.019(9) 0.05(3) 0.038(12) -0.027(13) -0.008(7) 0.010(12)
F2 0.052(9) 0.027(8) 0.045(7) 0.001(5) 0.017(7) 0.008(7)
F3 0.035(7) 0.064(10) 0.056(9) -0.012(7) 0.017(6) 0.014(7)
F1A 0.049(5) 0.042(8) 0.026(4) -0.012(4) 0.008(3) 0.010(4)
F2A 0.110(9) 0.027(4) 0.066(4) 0.004(3) 0.044(5) 0.032(4)
F3A 0.023(2) 0.114(9) 0.047(4) -0.032(5) 0.019(2) -0.008(3)
F4 0.021(5) 0.051(10) 0.032(6) -0.024(6) 0.002(4) -0.014(5)
F5 0.025(6) 0.050(10) 0.049(10) -0.004(6) -0.006(6) -0.004(6)
F6 0.063(16) 0.044(10) 0.068(8) 0.003(7) -0.018(11) -0.035(11)
F4A 0.104(14) 0.10(2) 0.037(7) -0.026(9) -0.001(7) -0.050(11)
F5A 0.018(4) 0.049(10) 0.043(8) -0.012(6) 0.000(5) -0.007(6)
F6A 0.035(8) 0.029(6) 0.102(13) -0.029(7) -0.022(8) -0.006(6)
F4B 0.052(16) 0.049(15) 0.015(11) 0.006(10) -0.016(10) 0.007(12)
F5B 0.048(17) 0.058(18) 0.053(14) 0.002(13) 0.003(13) -0.029(14)
F6B 0.033(13) 0.038(15) 0.043(16) -0.026(12) -0.003(11) 0.009(13)
F7 0.064(2) 0.074(2) 0.0193(12) -0.0001(13) 0.0080(13) 0.0124(16)
F8 0.0405(16) 0.086(2) 0.0277(14) 0.0090(14) -0.0106(12) -0.0147(16)
F9 0.125(3) 0.0420(18) 0.0273(14) 0.0120(12) 0.0009(17) -0.0380(19)
F10 0.080(2) 0.0246(15) 0.0352(14) -0.0108(11) 0.0148(14) 0.0017(13)
F11 0.100(3) 0.0145(14) 0.0476(17) -0.0008(11) 0.0036(17) 0.0131(14)
F12 0.0460(18) 0.0439(19) 0.093(3) -0.0357(17) 0.0044(17) -0.0205(14)
F13 0.0442(18) 0.099(3) 0.0392(16) 0.0250(17) -0.0048(14) -0.0022(17)
F14 0.0276(15) 0.115(3) 0.0515(18) 0.0071(19) 0.0011(14) 0.0153(17)
F15 0.072(3) 0.077(3) 0.110(3) -0.002(2) -0.054(2) -0.026(2)
F16 0.085(18) 0.027(9) 0.079(18) 0.026(12) 0.026(14) 0.006(11)
F17 0.063(13) 0.038(10) 0.040(9) -0.025(7) 0.002(9) 0.007(9)
F18 0.054(13) 0.022(8) 0.060(14) 0.000(11) -0.009(10) 0.008(9)
F16A 0.063(12) 0.017(8) 0.064(15) 0.006(9) -0.022(10) -0.008(7)
F17A 0.087(13) 0.034(9) 0.065(12) 0.001(7) 0.037(9) 0.033(9)
F18A 0.055(10) 0.010(6) 0.047(10) -0.002(7) -0.008(7) 0.009(6)
F16B 0.087(11) 0.024(5) 0.093(13) -0.027(8) -0.031(8) 0.009(6)
F17B 0.065(7) 0.021(4) 0.136(14) 0.010(8) 0.057(9) 0.018(4)
F18B 0.105(11) 0.038(7) 0.064(7) 0.022(5) -0.002(8) 0.016(7)
F19 0.035(10) 0.094(17) 0.030(10) 0.022(11) 0.011(8) 0.041(11)
F20 0.040(12) 0.040(13) 0.013(7) 0.000(9) -0.008(8) -0.008(8)
F21 0.091(15) 0.060(13) 0.074(13) 0.020(11) 0.014(12) 0.020(12)
F19A 0.063(14) 0.034(10) 0.052(11) 0.016(8) 0.013(11) 0.036(9)
F20A 0.091(14) 0.089(13) 0.069(13) 0.009(11) -0.041(11) 0.022(11)
F21A 0.055(13) 0.070(15) 0.042(10) 0.032(11) 0.023(9) 0.009(10)
F19B 0.092(9) 0.067(7) 0.044(5) -0.006(5) -0.033(6) 0.020(6)
F20B 0.069(6) 0.083(8) 0.094(8) 0.073(6) 0.027(6) 0.020(6)
F21B 0.072(10) 0.088(12) 0.032(5) 0.024(7) 0.012(6) 0.053(7)
F22 0.042(4) 0.041(4) 0.042(4) 0.001(2) 0.007(2) 0.003(2)
F23 0.034(9) 0.070(15) 0.096(16) 0.008(11) 0.034(12) -0.006(11)
F24 0.057(13) 0.029(11) 0.022(7) 0.004(8) 0.029(9) 0.018(9)
F22A 0.023(3) 0.036(5) 0.065(5) -0.018(4) 0.007(4) -0.004(3)
F23A 0.071(7) 0.091(10) 0.055(6) 0.029(7) 0.051(6) 0.047(6)
F24A 0.029(3) 0.019(3) 0.078(5) -0.016(3) 0.004(3) 0.009(2)
F22B 0.033(4) 0.036(4) 0.035(3) -0.001(2) 0.0060(19) 0.004(2)
F23B 0.028(6) 0.079(11) 0.082(10) 0.013(9) 0.025(7) -0.005(6)
F24B 0.048(9) 0.090(17) 0.083(16) -0.058(12) 0.010(11) 0.020(12)
C31 0.0194(17) 0.0139(18) 0.0184(16) 0.0018(13) 0.0051(14) -0.0001(13)
C32 0.0229(18) 0.0161(19) 0.0184(17) 0.0007(13) 0.0049(14) 0.0033(14)
C33 0.0205(18) 0.024(2) 0.0200(18) 0.0038(14) 0.0047(14) 0.0056(15)
C34 0.0171(17) 0.024(2) 0.0278(19) 0.0045(16) 0.0024(15) 0.0036(15)
C35 0.0210(18) 0.023(2) 0.0239(18) -0.0019(15) 0.0010(15) -0.0006(15)
C36 0.0225(18) 0.0185(19) 0.0214(17) -0.0038(14) 0.0036(14) -0.0001(14)
C37 0.026(2) 0.042(3) 0.031(2) 0.0000(19) 0.0060(18) 0.0109(19)
C38 0.025(2) 0.045(3) 0.035(2) -0.011(2) -0.0008(18) -0.0020(19)
C39 0.0127(15) 0.0147(18) 0.0186(16) 0.0001(13) 0.0049(13) -0.0018(13)
C40 0.0186(17) 0.0150(18) 0.0183(16) -0.0013(13) 0.0047(13) -0.0017(13)
C41 0.0191(17) 0.0143(19) 0.0265(18) -0.0015(14) 0.0029(15) -0.0013(14)
C42 0.0212(18) 0.0147(19) 0.0289(19) 0.0058(15) 0.0005(15) -0.0013(14)
C43 0.0214(18) 0.021(2) 0.0204(18) 0.0019(14) 0.0028(14) -0.0036(14)
C44 0.0189(17) 0.0169(19) 0.0192(17) -0.0016(13) 0.0025(14) 0.0002(14)
C45 0.035(2) 0.030(2) 0.023(2) 0.0076(16) -0.0002(17) -0.0076(18)
C46 0.040(2) 0.017(2) 0.033(2) -0.0030(16) 0.0034(18) -0.0029(17)
C47 0.0168(17) 0.0178(19) 0.0156(16) -0.0017(13) 0.0065(13) -0.0031(13)
C48 0.0242(19) 0.0182(19) 0.0177(17) -0.0003(14) 0.0025(14) -0.0019(15)
C49 0.035(2) 0.0144(19) 0.0267(19) -0.0028(15) 0.0075(17) -0.0034(16)
C50 0.035(2) 0.025(2) 0.0213(18) -0.0055(15) 0.0071(16) -0.0137(17)
C51 0.0244(19) 0.028(2) 0.0250(19) -0.0001(16) 0.0041(16) -0.0099(16)
C52 0.0195(18) 0.0166(19) 0.0250(18) -0.0008(14) 0.0050(15) -0.0004(14)
C53 0.052(3) 0.017(2) 0.053(3) -0.007(2) 0.008(3) -0.004(2)
C54 0.029(2) 0.043(3) 0.038(2) 0.002(2) -0.0036(19) -0.010(2)
C55 0.0188(17) 0.0111(17) 0.0184(16) -0.0016(13) 0.0034(13) -0.0029(13)
C56 0.0190(17) 0.022(2) 0.0170(16) -0.0013(14) 0.0033(14) 0.0000(14)
C57 0.0235(19) 0.026(2) 0.0239(19) -0.0018(15) 0.0059(15) 0.0020(16)
C58 0.035(2) 0.028(2) 0.0164(17) 0.0024(15) 0.0094(16) 0.0000(17)
C59 0.038(2) 0.025(2) 0.0207(19) 0.0040(15) 0.0030(17) 0.0025(17)
C60 0.0259(19) 0.019(2) 0.0225(18) 0.0007(14) 0.0051(15) 0.0058(15)
C61 0.071(4) 0.048(4) 0.030(3) 0.017(2) 0.011(3) 0.028(3)
C62 0.037(3) 0.056(3) 0.024(2) 0.002(2) 0.0117(19) 0.014(2)
O4 0.060(3) 0.090(4) 0.102(4) 0.030(3) 0.019(3) -0.003(3)
C74 0.16(2) 0.060(11) 0.052(11) 0.009(8) 0.002(13) -0.052(13)
C73A 0.030(7) 0.026(8) 0.087(14) -0.020(8) -0.003(8) -0.014(5)
C74A 0.018(6) 0.044(13) 0.055(13) -0.005(9) 0.003(6) -0.006(6)

loop_
_atom_type_symbol
_atom_type_description
_atom_type_scat_dispersion_real
_atom_type_scat_dispersion_imag
_atom_type_scat_source
C C 0.0033 0.0016 'International Tables Vol C Tables 4.2.6.8 and 6.1.1.4'
H H 0.0000 0.0000 'International Tables Vol C Tables 4.2.6.8 and 6.1.1.4'
B B 0.0013 0.0007 'International Tables Vol C Tables 4.2.6.8 and 6.1.1.4'
N N 0.0061 0.0033 'International Tables Vol C Tables 4.2.6.8 and 6.1.1.4'
O O 0.0106 0.0060 'International Tables Vol C Tables 4.2.6.8 and 6.1.1.4'
F F 0.0171 0.0103 'International Tables Vol C Tables 4.2.6.8 and 6.1.1.4'
P P 0.1023 0.0942 'International Tables Vol C Tables 4.2.6.8 and 6.1.1.4'
Ru Ru -1.2594 0.8363 'International Tables Vol C Tables 4.2.6.8 and 6.1.1.4'

loop_
_geom_angle_atom_site_label_1
_geom_angle_atom_site_label_2
_geom_angle_atom_site_label_3
_geom_angle
N1 Ru1 O2 151.7(3)
N1 Ru1 O3 110.7(3)
O2 Ru1 O3 41.34(19)
N1 Ru1 N2 111.6(3)
O2 Ru1 N2 96.06(15)
O3 Ru1 N2 137.39(17)
N1 Ru1 P1 89.88(18)
O2 Ru1 P1 89.06(13)
O3 Ru1 P1 95.29(15)
N2 Ru1 P1 80.18(9)
N1 Ru1 P2 98.36(19)
O2 Ru1 P2 91.90(12)
O3 Ru1 P2 98.34(15)
N2 Ru1 P2 80.23(9)
P1 Ru1 P2 160.38(4)
C1 P1 C12 104.9(2)
C1 P1 C8 106.7(2)
C12 P1 C8 112.7(2)
C1 P1 Ru1 93.16(14)
C12 P1 Ru1 116.52(19)
C8 P1 Ru1 119.12(15)
C7 P2 C20 107.1(3)
C7 P2 C16 104.0(2)
C20 P2 C16 111.8(2)
C7 P2 Ru1 94.40(13)
C20 P2 Ru1 115.30(19)
C16 P2 Ru1 120.85(18)
O3 O2 Ru1 72.3(2)
O2 O3 Ru1 66.4(2)
O1 N1 Ru1 162.9(7)
C2 N2 C6 119.9(3)
C2 N2 Ru1 119.6(3)
C6 N2 Ru1 120.5(3)
C2 C1 P1 109.7(3)
C2 C1 H1A 109.7
P1 C1 H1A 109.7
C2 C1 H1B 109.7
P1 C1 H1B 109.7
H1A C1 H1B 108.2
N2 C2 C3 120.6(4)
N2 C2 C1 116.3(3)
C3 C2 C1 123.1(4)
C4 C3 C2 120.2(4)
C4 C3 H3 119.9
C2 C3 H3 119.9
C3 C4 C5 119.0(4)
C3 C4 H4 120.5
C5 C4 H4 120.5
C6 C5 C4 119.4(4)
C6 C5 H5 120.3
C4 C5 H5 120.3
N2 C6 C5 120.7(4)
N2 C6 C7 117.0(3)
C5 C6 C7 122.4(4)
C6 C7 P2 112.4(3)
C6 C7 H7A 109.1
P2 C7 H7A 109.1
C6 C7 H7B 109.1
P2 C7 H7B 109.1
H7A C7 H7B 107.9
C10 C8 C9 109.3(4)
C10 C8 C11 111.5(4)
C9 C8 C11 104.9(4)
C10 C8 P1 107.8(4)
C9 C8 P1 108.9(3)
C11 C8 P1 114.3(3)
C8 C9 H9A 109.5
C8 C9 H9B 109.5
H9A C9 H9B 109.5
C8 C9 H9C 109.5
H9A C9 H9C 109.5
H9B C9 H9C 109.5
C8 C10 H10A 109.5
C8 C10 H10B 109.5
H10A C10 H10B 109.5
C8 C10 H10C 109.5
H10A C10 H10C 109.5
H10B C10 H10C 109.5
C8 C11 H11A 109.5
C8 C11 H11B 109.5
H11A C11 H11B 109.5
C8 C11 H11C 109.5
H11A C11 H11C 109.5
H11B C11 H11C 109.5
C15 C12 C13 115.1(5)
C13 C12 C15A 89.0(11)
C15 C12 C14 105.2(5)
C13 C12 C14 103.7(4)
C15A C12 C14 137.5(11)
C15 C12 P1 111.9(4)
C13 C12 P1 111.7(3)
C15A C12 P1 103.8(10)
C14 C12 P1 108.4(4)
C12 C13 H13A 109.5
C12 C13 H13B 109.5
H13A C13 H13B 109.5
C12 C13 H13C 109.5
H13A C13 H13C 109.5
H13B C13 H13C 109.5
C12 C14 H14A 109.5
C12 C14 H14B 109.5
H14A C14 H14B 109.5
C12 C14 H14C 109.5
H14A C14 H14C 109.5
H14B C14 H14C 109.5
C12 C15 H15A 109.5
C12 C15 H15B 109.5
H15A C15 H15B 109.5
C12 C15 H15C 109.5
H15A C15 H15C 109.5
H15B C15 H15C 109.5
C12 C15A H15D 109.5
C12 C15A H15E 109.5
H15D C15A H15E 109.5
C12 C15A H15F 109.5
H15D C15A H15F 109.5
H15E C15A H15F 109.5
C19 C16 C17 113.2(5)
C19 C16 C18 86.3(10)
C17 C16 C18 126.6(10)
C19 C16 C18A 111.0(6)
C17 C16 C18A 102.0(6)
C19 C16 P2 113.0(4)
C17 C16 P2 109.0(4)
C18 C16 P2 107.2(8)
C18A C16 P2 108.0(4)
C16 C17 H17A 109.5
C16 C17 H17B 109.5
H17A C17 H17B 109.5
C16 C17 H17C 109.5
H17A C17 H17C 109.5
H17B C17 H17C 109.5
C16 C18 H18A 109.5
C16 C18 H18B 109.5
H18A C18 H18B 109.5
C16 C18 H18C 109.5
H18A C18 H18C 109.5
H18B C18 H18C 109.5
C16 C18A H18D 109.5
C16 C18A H18E 109.5
H18D C18A H18E 109.5
C16 C18A H18F 109.5
H18D C18A H18F 109.5
H18E C18A H18F 109.5
C16 C19 H19A 109.5
C16 C19 H19B 109.5
H19A C19 H19B 109.5
C16 C19 H19C 109.5
H19A C19 H19C 109.5
H19B C19 H19C 109.5
C23 C20 C21 108.0(5)
C23 C20 C22 112.4(6)
C21 C20 C22 107.0(5)
C23 C20 P2 112.9(5)
C21 C20 P2 108.6(3)
C22 C20 P2 107.7(4)
C20 C21 H21A 109.5
C20 C21 H21B 109.5
H21A C21 H21B 109.5
C20 C21 H21C 109.5
H21A C21 H21C 109.5
H21B C21 H21C 109.5
C20 C22 H22A 109.5
C20 C22 H22B 109.5
H22A C22 H22B 109.5
C20 C22 H22C 109.5
H22A C22 H22C 109.5
H22B C22 H22C 109.5
C20 C23 H23A 109.5
C20 C23 H23B 109.5
H23A C23 H23B 109.5
C20 C23 H23C 109.5
H23A C23 H23C 109.5
H23B C23 H23C 109.5
C55 B1 C47 106.6(3)
C55 B1 C39 111.6(3)
C47 B1 C39 112.7(3)
C55 B1 C31 111.2(3)
C47 B1 C31 112.6(3)
C39 B1 C31 102.3(3)
C37 F2 F3 63(2)
F2 F3 C37 56.9(16)
C32 C31 C36 115.4(3)
C32 C31 B1 123.7(3)
C36 C31 B1 120.5(3)
C33 C32 C31 122.2(3)
C33 C32 H32 118.9
C31 C32 H32 118.9
C34 C33 C32 121.2(4)
C34 C33 C37 120.1(4)
C32 C33 C37 118.7(4)
C33 C34 C35 117.6(3)
C33 C34 H34 121.2
C35 C34 H34 121.2
C36 C35 C34 121.7(4)
C36 C35 C38 119.3(4)
C34 C35 C38 119.0(4)
C35 C36 C31 122.0(3)
C35 C36 H36 119.0
C31 C36 H36 119.0
F2 C37 F3 60(3)
F2 C37 F1 112(3)
F3 C37 F1 123(3)
F1A C37 F3A 99.0(12)
F1A C37 F2A 105.0(10)
F3A C37 F2A 116.4(16)
F2 C37 C33 114.0(11)
F3 C37 C33 116.3(11)
F1A C37 C33 112.7(8)
F1 C37 C33 118(2)
F3A C37 C33 111.7(5)
F2A C37 C33 111.2(5)
F6B C38 F5B 107(3)
F5A C38 F4A 112.2(13)
F4 C38 F6 107.0(17)
F4 C38 F5 102.4(12)
F6 C38 F5 106.5(11)
F5A C38 F6A 104.5(10)
F4A C38 F6A 108.5(17)
F4 C38 C35 115.2(9)
F5A C38 C35 114.5(9)
F6B C38 C35 119.0(15)
F5B C38 C35 118.2(16)
F4A C38 C35 107.7(11)
F6 C38 C35 113.5(11)
F5 C38 C35 111.4(9)
F6A C38 C35 109.2(11)
F6B C38 F4B 107(2)
F5B C38 F4B 96(2)
C35 C38 F4B 107.4(13)
C40 C39 C44 115.6(3)
C40 C39 B1 122.2(3)
C44 C39 B1 121.7(3)
C41 C40 C39 122.4(3)
C41 C40 H40 118.8
C39 C40 H40 118.8
C42 C41 C40 120.8(3)
C42 C41 C46 119.3(3)
C40 C41 C46 119.8(3)
C43 C42 C41 117.7(3)
C43 C42 H42 121.1
C41 C42 H42 121.1
C42 C43 C44 121.7(3)
C42 C43 C45 119.5(3)
C44 C43 C45 118.8(3)
C43 C44 C39 121.7(3)
C43 C44 H44 119.1
C39 C44 H44 119.1
F8 C45 F9 107.9(4)
F8 C45 F7 106.0(4)
F9 C45 F7 105.0(4)
F8 C45 C43 112.4(4)
F9 C45 C43 112.9(3)
F7 C45 C43 112.1(3)
F11 C46 F12 106.8(4)
F11 C46 F10 105.9(4)
F12 C46 F10 105.0(4)
F11 C46 C41 113.2(4)
F12 C46 C41 112.1(4)
F10 C46 C41 113.2(3)
C48 C47 C52 115.3(3)
C48 C47 B1 121.7(3)
C52 C47 B1 123.0(3)
C49 C48 C47 122.8(3)
C49 C48 H48 118.6
C47 C48 H48 118.6
C50 C49 C48 120.6(4)
C50 C49 C53 119.5(4)
C48 C49 C53 119.9(4)
C49 C50 C51 118.3(3)
C49 C50 H50 120.8
C51 C50 H50 120.8
C50 C51 C52 120.5(4)
C50 C51 C54 120.0(4)
C52 C51 C54 119.4(4)
C47 C52 C51 122.4(4)
C47 C52 H52 118.8
C51 C52 H52 118.8
F18 C53 F16 113.7(17)
F18A C53 F17A 113.2(13)
F18A C53 F16A 107.6(13)
F17A C53 F16A 105.7(15)
F16B C53 F17B 110.4(11)
F16B C53 F18B 101.4(11)
F17B C53 F18B 97.5(10)
F18 C53 F17 104.4(15)
F16 C53 F17 97.4(17)
F18 C53 C49 117.5(10)
F18A C53 C49 114.5(8)
F16B C53 C49 120.1(8)
F16 C53 C49 114.7(16)
F17A C53 C49 108.4(8)
F16A C53 C49 106.9(13)
F17B C53 C49 112.9(6)
F18B C53 C49 111.6(7)
F17 C53 C49 105.9(11)
F13 C54 F14 108.7(4)
F13 C54 F15 104.3(4)
F14 C54 F15 106.2(4)
F13 C54 C51 112.1(4)
F14 C54 C51 112.7(4)
F15 C54 C51 112.3(4)
C60 C55 C56 115.6(3)
C60 C55 B1 122.1(3)
C56 C55 B1 122.2(3)
C57 C56 C55 122.3(3)
C57 C56 H56 118.9
C55 C56 H56 118.9
C58 C57 C56 121.5(4)
C58 C57 C62 119.5(4)
C56 C57 C62 119.1(4)
C57 C58 C59 117.8(4)
C57 C58 H58 121.1
C59 C58 H58 121.1
C60 C59 C58 120.6(4)
C60 C59 C61 120.8(4)
C58 C59 C61 118.6(4)
C59 C60 C55 122.3(4)
C59 C60 H60 118.9
C55 C60 H60 118.9
F20 C61 F21 103(2)
F21A C61 F20A 104.8(18)
F21B C61 F19B 111.8(9)
F21A C61 F19A 107(2)
F20A C61 F19A 102.3(18)
F21B C61 F20B 107.1(10)
F19B C61 F20B 99.4(8)
F20 C61 F19 100.9(17)
F21 C61 F19 105(2)
F21A C61 C59 120.8(12)
F20 C61 C59 117.7(14)
F21 C61 C59 118.3(13)
F21B C61 C59 116.5(6)
F20A C61 C59 109.0(10)
F19B C61 C59 111.3(6)
F19A C61 C59 110.8(13)
F20B C61 C59 109.2(6)
F19 C61 C59 110.1(10)
F24B C62 F22B 118.9(15)
F23 C62 F22 101.8(15)
F22A C62 F23A 107.2(8)
F23 C62 F24 110.8(19)
F22 C62 F24 108.5(14)
F22A C62 F24A 101.6(6)
F23A C62 F24A 105.8(7)
F24B C62 C57 114.7(13)
F22B C62 C57 116.7(6)
F23 C62 C57 111.2(12)
F22 C62 C57 115.0(8)
F22A C62 C57 115.0(5)
F23A C62 C57 116.0(6)
F24 C62 C57 109.3(16)
F24A C62 C57 109.9(4)
F24B C62 F23B 104.8(15)
F22B C62 F23B 91.6(10)
C57 C62 F23B 105.1(7)
C73A O4 C72A 121.1(12)
C73 O4 C72 122.5(11)
C72 C71 H71A 109.5
C72 C71 H71B 109.5
H71A C71 H71B 109.5
C72 C71 H71C 109.5
H71A C71 H71C 109.5
H71B C71 H71C 109.5
C71 C72 O4 113.4(13)
C71 C72 H72A 108.9
O4 C72 H72A 108.9
C71 C72 H72B 108.9
O4 C72 H72B 108.9
H72A C72 H72B 107.7
O4 C73 C74 109.5(19)
O4 C73 H73A 109.8
C74 C73 H73A 109.8
O4 C73 H73B 109.8
C74 C73 H73B 109.8
H73A C73 H73B 108.2
C73 C74 H74A 109.5
C73 C74 H74B 109.5
H74A C74 H74B 109.5
C73 C74 H74C 109.5
H74A C74 H74C 109.5
H74B C74 H74C 109.5
C72A C71A H71D 109.5
C72A C71A H71E 109.5
H71D C71A H71E 109.5
C72A C71A H71F 109.5
H71D C71A H71F 109.5
H71E C71A H71F 109.5
O4 C72A C71A 118(2)
O4 C72A H72C 107.7
C71A C72A H72C 107.7
O4 C72A H72D 107.7
C71A C72A H72D 107.7
H72C C72A H72D 107.1
O4 C73A C74A 112.9(15)
O4 C73A H73C 109.0
C74A C73A H73C 109.0
O4 C73A H73D 109.0
C74A C73A H73D 109.0
H73C C73A H73D 107.8
C73A C74A H74D 109.5
C73A C74A H74E 109.5
H74D C74A H74E 109.5
C73A C74A H74F 109.5
H74D C74A H74F 109.5
H74E C74A H74F 109.5

loop_
_geom_bond_atom_site_label_1
_geom_bond_atom_site_label_2
_geom_bond_distance
Ru1 N1 1.776(4)
Ru1 O2 1.935(4)
Ru1 O3 2.012(4)
Ru1 N2 2.124(3)
Ru1 P1 2.4039(12)
Ru1 P2 2.4327(13)
P1 C1 1.839(4)
P1 C12 1.874(5)
P1 C8 1.882(4)
P2 C7 1.832(5)
P2 C20 1.864(5)
P2 C16 1.879(5)
O1 N1 1.201(6)
O2 O3 1.395(6)
N2 C2 1.351(5)
N2 C6 1.360(5)
C1 C2 1.494(6)
C1 H1A 0.9900
C1 H1B 0.9900
C2 C3 1.383(5)
C3 C4 1.372(6)
C3 H3 0.9500
C4 C5 1.386(6)
C4 H4 0.9500
C5 C6 1.385(6)
C5 H5 0.9500
C6 C7 1.496(6)
C7 H7A 0.9900
C7 H7B 0.9900
C8 C10 1.502(7)
C8 C9 1.542(7)
C8 C11 1.551(7)
C9 H9A 0.9800
C9 H9B 0.9800
C9 H9C 0.9800
C10 H10A 0.9800
C10 H10B 0.9800
C10 H10C 0.9800
C11 H11A 0.9800
C11 H11B 0.9800
C11 H11C 0.9800
C12 C15 1.476(8)
C12 C13 1.518(7)
C12 C15A 1.602(2)
C12 C14 1.619(8)
C13 H13A 0.9800
C13 H13B 0.9800
C13 H13C 0.9800
C14 H14A 0.9800
C14 H14B 0.9800
C14 H14C 0.9800
C15 H15A 0.9800
C15 H15B 0.9800
C15 H15C 0.9800
C15A H15D 0.9800
C15A H15E 0.9800
C15A H15F 0.9800
C16 C19 1.510(9)
C16 C17 1.521(8)
C16 C18 1.55(2)
C16 C18A 1.557(10)
C17 H17A 0.9800
C17 H17B 0.9800
C17 H17C 0.9800
C18 H18A 0.9800
C18 H18B 0.9800
C18 H18C 0.9800
C18A H18D 0.9800
C18A H18E 0.9800
C18A H18F 0.9800
C19 H19A 0.9800
C19 H19B 0.9800
C19 H19C 0.9800
C20 C23 1.514(9)
C20 C21 1.550(7)
C20 C22 1.583(9)
C21 H21A 0.9800
C21 H21B 0.9800
C21 H21C 0.9800
C22 H22A 0.9800
C22 H22B 0.9800
C22 H22C 0.9800
C23 H23A 0.9800
C23 H23B 0.9800
C23 H23C 0.9800
B1 C55 1.633(5)
B1 C47 1.633(5)
B1 C39 1.646(5)
B1 C31 1.650(5)
F1 C37 1.36(5)
F2 C37 1.21(2)
F2 F3 1.25(6)
F3 C37 1.29(2)
F1A C37 1.304(17)
F2A C37 1.377(11)
F3A C37 1.365(9)
F4 C38 1.30(2)
F5 C38 1.34(2)
F6 C38 1.34(2)
F4A C38 1.34(3)
F5A C38 1.315(19)
F6A C38 1.35(3)
F4B C38 1.51(3)
F5B C38 1.32(3)
F6B C38 1.32(3)
F7 C45 1.345(6)
F8 C45 1.320(5)
F9 C45 1.329(5)
F10 C46 1.342(5)
F11 C46 1.328(5)
F12 C46 1.338(5)
F13 C54 1.314(6)
F14 C54 1.319(6)
F15 C54 1.335(6)
F16 C53 1.27(3)
F17 C53 1.46(2)
F18 C53 1.21(2)
F16A C53 1.38(3)
F17A C53 1.324(17)
F18A C53 1.243(17)
F16B C53 1.245(14)
F17B C53 1.389(13)
F18B C53 1.433(14)
F19 C61 1.47(2)
F20 C61 1.17(2)
F21 C61 1.18(3)
F19A C61 1.41(3)
F20A C61 1.35(3)
F21A C61 1.14(2)
F19B C61 1.385(12)
F20B C61 1.423(12)
F21B C61 1.249(12)
F22 C62 1.284(16)
F23 C62 1.28(3)
F24 C62 1.32(3)
F22A C62 1.312(9)
F23A C62 1.319(12)
F24A C62 1.439(8)
F22B C62 1.278(13)
F23B C62 1.530(16)
F24B C62 1.23(2)
C31 C32 1.399(5)
C31 C36 1.409(5)
C32 C33 1.398(5)
C32 H32 0.9500
C33 C34 1.377(6)
C33 C37 1.488(6)
C34 C35 1.388(6)
C34 H34 0.9500
C35 C36 1.380(5)
C35 C38 1.506(6)
C36 H36 0.9500
C39 C40 1.405(5)
C39 C44 1.406(5)
C40 C41 1.394(5)
C40 H40 0.9500
C41 C42 1.386(5)
C41 C46 1.487(5)
C42 C43 1.385(5)
C42 H42 0.9500
C43 C44 1.389(5)
C43 C45 1.501(5)
C44 H44 0.9500
C47 C48 1.396(5)
C47 C52 1.399(5)
C48 C49 1.394(5)
C48 H48 0.9500
C49 C50 1.382(6)
C49 C53 1.487(6)
C50 C51 1.385(6)
C50 H50 0.9500
C51 C52 1.399(5)
C51 C54 1.499(6)
C52 H52 0.9500
C55 C60 1.398(5)
C55 C56 1.399(5)
C56 C57 1.389(5)
C56 H56 0.9500
C57 C58 1.372(6)
C57 C62 1.498(6)
C58 C59 1.397(6)
C58 H58 0.9500
C59 C60 1.396(5)
C59 C61 1.487(6)
C60 H60 0.9500
O4 C73A 1.261(16)
O4 C72A 1.336(19)
O4 C73 1.36(2)
O4 C72 1.548(16)
C71 C72 1.53(2)
C71 H71A 0.9800
C71 H71B 0.9800
C71 H71C 0.9800
C72 H72A 0.9900
C72 H72B 0.9900
C73 C74 1.47(3)
C73 H73A 0.9900
C73 H73B 0.9900
C74 H74A 0.9800
C74 H74B 0.9800
C74 H74C 0.9800
C71A C72A 1.49(3)
C71A H71D 0.9800
C71A H71E 0.9800
C71A H71F 0.9800
C72A H72C 0.9900
C72A H72D 0.9900
C73A C74A 1.60(3)
C73A H73C 0.9900
C73A H73D 0.9900
C74A H74D 0.9800
C74A H74E 0.9800
C74A H74F 0.9800

loop_
_geom_torsion_atom_site_label_1
_geom_torsion_atom_site_label_2
_geom_torsion_atom_site_label_3
_geom_torsion_atom_site_label_4
_geom_torsion
O2 Ru1 N1 O1 29(2)
O3 Ru1 N1 O1 37.2(19)
N2 Ru1 N1 O1 -137.8(18)
P1 Ru1 N1 O1 -58.4(19)
P2 Ru1 N1 O1 139.5(19)
C12 P1 C1 C2 -72.6(4)
C8 P1 C1 C2 167.6(3)
Ru1 P1 C1 C2 45.9(3)
C6 N2 C2 C3 3.5(5)
Ru1 N2 C2 C3 -176.4(3)
C6 N2 C2 C1 -174.9(3)
Ru1 N2 C2 C1 5.2(4)
P1 C1 C2 N2 -38.7(4)
P1 C1 C2 C3 142.9(3)
N2 C2 C3 C4 -1.5(6)
C1 C2 C3 C4 176.8(4)
C2 C3 C4 C5 -1.8(6)
C3 C4 C5 C6 2.9(6)
C2 N2 C6 C5 -2.4(5)
Ru1 N2 C6 C5 177.5(3)
C2 N2 C6 C7 178.6(3)
Ru1 N2 C6 C7 -1.5(4)
C4 C5 C6 N2 -0.9(6)
C4 C5 C6 C7 178.2(4)
N2 C6 C7 P2 -29.7(5)
C5 C6 C7 P2 151.3(3)
C20 P2 C7 C6 -79.1(4)
C16 P2 C7 C6 162.4(3)
Ru1 P2 C7 C6 39.1(3)
C1 P1 C8 C10 -163.8(3)
C12 P1 C8 C10 81.6(4)
Ru1 P1 C8 C10 -60.3(4)
C1 P1 C8 C9 -45.3(4)
C12 P1 C8 C9 -159.9(4)
Ru1 P1 C8 C9 58.1(4)
C1 P1 C8 C11 71.6(4)
C12 P1 C8 C11 -43.0(5)
Ru1 P1 C8 C11 175.1(3)
C1 P1 C12 C15 -159.3(5)
C8 P1 C12 C15 -43.6(6)
Ru1 P1 C12 C15 99.4(5)
C1 P1 C12 C13 70.0(4)
C8 P1 C12 C13 -174.3(4)
Ru1 P1 C12 C13 -31.3(4)
C1 P1 C12 C15A 164.5(11)
C8 P1 C12 C15A -79.8(11)
Ru1 P1 C12 C15A 63.2(11)
C1 P1 C12 C14 -43.7(4)
C8 P1 C12 C14 72.0(4)
Ru1 P1 C12 C14 -145.0(3)
C7 P2 C16 C19 44.0(5)
C20 P2 C16 C19 -71.2(6)
Ru1 P2 C16 C19 148.0(4)
C7 P2 C16 C17 170.8(4)
C20 P2 C16 C17 55.5(5)
Ru1 P2 C16 C17 -85.3(4)
C7 P2 C16 C18 -49.2(11)
C20 P2 C16 C18 -164.5(11)
Ru1 P2 C16 C18 54.7(11)
C7 P2 C16 C18A -79.2(6)
C20 P2 C16 C18A 165.6(6)
Ru1 P2 C16 C18A 24.7(6)
C7 P2 C20 C23 -66.2(5)
C16 P2 C20 C23 47.1(6)
Ru1 P2 C20 C23 -169.8(5)
C7 P2 C20 C21 53.5(5)
C16 P2 C20 C21 166.8(4)
Ru1 P2 C20 C21 -50.0(5)
C7 P2 C20 C22 169.1(4)
C16 P2 C20 C22 -77.6(4)
Ru1 P2 C20 C22 65.5(4)
C55 B1 C31 C32 142.7(3)
C47 B1 C31 C32 23.2(5)
C39 B1 C31 C32 -98.0(4)
C55 B1 C31 C36 -44.0(4)
C47 B1 C31 C36 -163.5(3)
C39 B1 C31 C36 75.3(4)
C36 C31 C32 C33 0.5(5)
B1 C31 C32 C33 174.1(3)
C31 C32 C33 C34 -0.8(6)
C31 C32 C33 C37 177.5(4)
C32 C33 C34 C35 0.3(6)
C37 C33 C34 C35 -178.0(4)
C33 C34 C35 C36 0.5(6)
C33 C34 C35 C38 -177.5(4)
C34 C35 C36 C31 -0.8(6)
C38 C35 C36 C31 177.2(4)
C32 C31 C36 C35 0.3(5)
B1 C31 C36 C35 -173.5(3)
F3 F2 C37 F1 116(3)
F3 F2 C37 C33 -107.6(18)
F2 F3 C37 F1 -98(4)
F2 F3 C37 C33 103.6(16)
C34 C33 C37 F2 75.8(18)
C32 C33 C37 F2 -102.5(17)
C34 C33 C37 F3 9(2)
C32 C33 C37 F3 -169(2)
C34 C33 C37 F1A -135.5(10)
C32 C33 C37 F1A 46.1(11)
C34 C33 C37 F1 -150(3)
C32 C33 C37 F1 31(3)
C34 C33 C37 F3A -25.1(10)
C32 C33 C37 F3A 156.6(9)
C34 C33 C37 F2A 106.8(10)
C32 C33 C37 F2A -71.5(10)
C36 C35 C38 F4 33.1(14)
C34 C35 C38 F4 -148.9(14)
C36 C35 C38 F5A 174.5(8)
C34 C35 C38 F5A -7.4(9)
C36 C35 C38 F6B -2(2)
C34 C35 C38 F6B 176(2)
C36 C35 C38 F5B -134(3)
C34 C35 C38 F5B 44(3)
C36 C35 C38 F4A 48.9(14)
C34 C35 C38 F4A -133.0(13)
C36 C35 C38 F6 -90.7(12)
C34 C35 C38 F6 87.3(12)
C36 C35 C38 F5 149.1(8)
C34 C35 C38 F5 -32.8(9)
C36 C35 C38 F6A -68.7(12)
C34 C35 C38 F6A 109.3(11)
C36 C35 C38 F4B 118.8(15)
C34 C35 C38 F4B -63.2(15)
C55 B1 C39 C40 33.9(4)
C47 B1 C39 C40 153.8(3)
C31 B1 C39 C40 -85.1(4)
C55 B1 C39 C44 -154.7(3)
C47 B1 C39 C44 -34.7(4)
C31 B1 C39 C44 86.4(4)
C44 C39 C40 C41 -1.0(5)
B1 C39 C40 C41 170.9(3)
C39 C40 C41 C42 1.0(5)
C39 C40 C41 C46 -175.8(4)
C40 C41 C42 C43 -0.2(5)
C46 C41 C42 C43 176.7(4)
C41 C42 C43 C44 -0.6(6)
C41 C42 C43 C45 179.1(4)
C42 C43 C44 C39 0.5(6)
C45 C43 C44 C39 -179.1(4)
C40 C39 C44 C43 0.3(5)
B1 C39 C44 C43 -171.7(3)
C42 C43 C45 F8 -103.4(4)
C44 C43 C45 F8 76.2(5)
C42 C43 C45 F9 18.9(6)
C44 C43 C45 F9 -161.4(4)
C42 C43 C45 F7 137.3(4)
C44 C43 C45 F7 -43.0(5)
C42 C41 C46 F11 29.0(6)
C40 C41 C46 F11 -154.1(4)
C42 C41 C46 F12 -91.9(5)
C40 C41 C46 F12 84.9(5)
C42 C41 C46 F10 149.5(4)
C40 C41 C46 F10 -33.7(5)
C55 B1 C47 C48 -83.2(4)
C39 B1 C47 C48 154.0(3)
C31 B1 C47 C48 39.0(5)
C55 B1 C47 C52 93.3(4)
C39 B1 C47 C52 -29.5(5)
C31 B1 C47 C52 -144.6(3)
C52 C47 C48 C49 3.5(5)
B1 C47 C48 C49 -179.8(3)
C47 C48 C49 C50 -1.8(6)
C47 C48 C49 C53 175.7(4)
C48 C49 C50 C51 -0.8(6)
C53 C49 C50 C51 -178.3(4)
C49 C50 C51 C52 1.4(6)
C49 C50 C51 C54 177.4(4)
C48 C47 C52 C51 -2.8(5)
B1 C47 C52 C51 -179.5(3)
C50 C51 C52 C47 0.5(6)
C54 C51 C52 C47 -175.6(4)
C50 C49 C53 F18 164.4(19)
C48 C49 C53 F18 -13.2(19)
C50 C49 C53 F18A -156.8(12)
C48 C49 C53 F18A 25.6(13)
C50 C49 C53 F16B -4.6(14)
C48 C49 C53 F16B 177.8(13)
C50 C49 C53 F16 -57.9(16)
C48 C49 C53 F16 124.5(16)
C50 C49 C53 F17A 75.8(15)
C48 C49 C53 F17A -101.8(14)
C50 C49 C53 F16A -37.7(15)
C48 C49 C53 F16A 144.7(14)
C50 C49 C53 F17B 128.4(12)
C48 C49 C53 F17B -49.2(13)
C50 C49 C53 F18B -123.0(9)
C48 C49 C53 F18B 59.4(10)
C50 C49 C53 F17 48.3(12)
C48 C49 C53 F17 -129.3(12)
C50 C51 C54 F13 -104.3(5)
C52 C51 C54 F13 71.8(5)
C50 C51 C54 F14 132.6(4)
C52 C51 C54 F14 -51.3(6)
C50 C51 C54 F15 12.7(6)
C52 C51 C54 F15 -171.2(4)
C47 B1 C55 C60 90.0(4)
C39 B1 C55 C60 -146.6(3)
C31 B1 C55 C60 -33.1(5)
C47 B1 C55 C56 -86.1(4)
C39 B1 C55 C56 37.3(4)
C31 B1 C55 C56 150.8(3)
C60 C55 C56 C57 1.5(5)
B1 C55 C56 C57 177.8(3)
C55 C56 C57 C58 -1.5(6)
C55 C56 C57 C62 177.5(4)
C56 C57 C58 C59 0.5(6)
C62 C57 C58 C59 -178.5(4)
C57 C58 C59 C60 0.4(6)
C57 C58 C59 C61 178.8(5)
C58 C59 C60 C55 -0.4(6)
C61 C59 C60 C55 -178.8(5)
C56 C55 C60 C59 -0.6(6)
B1 C55 C60 C59 -176.9(4)
C60 C59 C61 F21A -170(2)
C58 C59 C61 F21A 12(3)
C60 C59 C61 F20 147.5(19)
C58 C59 C61 F20 -31(2)
C60 C59 C61 F21 -88(3)
C58 C59 C61 F21 94(3)
C60 C59 C61 F21B -11.3(13)
C58 C59 C61 F21B 170.2(11)
C60 C59 C61 F20A 69(2)
C58 C59 C61 F20A -109(2)
C60 C59 C61 F19B 118.5(10)
C58 C59 C61 F19B -59.9(11)
C60 C59 C61 F19A -42.7(17)
C58 C59 C61 F19A 138.9(15)
C60 C59 C61 F20B -132.7(9)
C58 C59 C61 F20B 48.8(11)
C60 C59 C61 F19 33(2)
C58 C59 C61 F19 -145.8(19)
C58 C57 C62 F24B 47.7(17)
C56 C57 C62 F24B -131.4(17)
C58 C57 C62 F22B -166.6(11)
C56 C57 C62 F22B 14.3(12)
C58 C57 C62 F23 -98.7(16)
C56 C57 C62 F23 82.3(16)
C58 C57 C62 F22 146.2(12)
C56 C57 C62 F22 -32.8(13)
C58 C57 C62 F22A -133.5(7)
C56 C57 C62 F22A 47.4(9)
C58 C57 C62 F23A -7.3(10)
C56 C57 C62 F23A 173.6(8)
C58 C57 C62 F24 24.0(15)
C56 C57 C62 F24 -155.1(14)
C58 C57 C62 F24A 112.7(6)
C56 C57 C62 F24A -66.4(6)
C58 C57 C62 F23B -66.9(10)
C56 C57 C62 F23B 114.0(9)
C73 O4 C72 C71 -51.9(19)
C72 O4 C73 C74 -152.8(18)
C73A O4 C72A C71A 24(3)
C72A O4 C73A C74A 156(2)
